data_7052947
loop_
_publ_author_name
'Yeh, Chun-Wei'
'Chang, Wen-Jung'
'Suen, Maw-Cherng'
'Jou, Chi-Hsiung'
'Wang, Ju-Chun'

_publ_section_title
;
 Silver(i) supramolecular complexes generated from polydentate ligands
 containing cyano and pyridyl groups
;
_journal_issue 12
_journal_name_full 'New Journal of Chemistry'
_journal_page_first 2520
_journal_paper_doi 10.1039/c2nj40399d
_journal_volume 36
_journal_year 2012
_chemical_formula_sum 'C28 H24.5 Ag N8 O2 S0.5'
_chemical_formula_weight 628.96
_chemical_name_systematic
;
?
;
_space_group_IT_number 2
_symmetry_cell_setting triclinic
_symmetry_space_group_name_Hall '-P 1'
_symmetry_space_group_name_H-M 'P -1'
_atom_sites_solution_hydrogens geom
_atom_sites_solution_primary direct
_atom_sites_solution_secondary difmap
_audit_creation_method SHELXL-97
_cell_angle_alpha 99.183(2)
_cell_angle_beta 101.952(2)
_cell_angle_gamma 91.228(2)
_cell_formula_units_Z 2
_cell_length_a 8.9090(11)
_cell_length_b 11.0665(14)
_cell_length_c 14.3207(17)
_cell_measurement_temperature 294(2)
_cell_volume 1361.4(3)
_computing_cell_refinement 'Bruker SMART'
_computing_data_collection 'Bruker SMART'
_computing_data_reduction 'SHELXS-97 (Sheldrick, 2008)'
_computing_molecular_graphics 'SHELXS-97 (Sheldrick, 2008)'
_computing_publication_material 'SHELXS-97 (Sheldrick, 2008)'
_computing_structure_refinement 'SHELXL-97 (Sheldrick, 2008)'
_computing_structure_solution 'SHELXS-97 (Sheldrick, 2008)'
_diffrn_ambient_temperature 294(2)
_diffrn_measured_fraction_theta_full 0.974
_diffrn_measured_fraction_theta_max 0.974
_diffrn_measurement_device_type 'CCD area detector'
_diffrn_measurement_method 'phi and omega scans'
_diffrn_radiation_monochromator graphite
_diffrn_radiation_source 'fine-focus sealed tube'
_diffrn_radiation_type MoK\a
_diffrn_radiation_wavelength 0.71073
_diffrn_reflns_av_R_equivalents 0.2121
_diffrn_reflns_av_sigmaI/netI 0.1132
_diffrn_reflns_limit_h_max 10
_diffrn_reflns_limit_h_min -8
_diffrn_reflns_limit_k_max 13
_diffrn_reflns_limit_k_min -13
_diffrn_reflns_limit_l_max 17
_diffrn_reflns_limit_l_min -17
_diffrn_reflns_number 7734
_diffrn_reflns_theta_full 26.12
_diffrn_reflns_theta_max 26.12
_diffrn_reflns_theta_min 2.34
_exptl_absorpt_coefficient_mu 0.820
_exptl_absorpt_correction_T_max 0.8089
_exptl_absorpt_correction_T_min 0.7244
_exptl_absorpt_correction_type none
_exptl_crystal_colour Colorless
_exptl_crystal_density_diffrn 1.534
_exptl_crystal_density_method 'not measured'
_exptl_crystal_description Block
_exptl_crystal_F_000 639
_exptl_crystal_size_max 0.42
_exptl_crystal_size_mid 0.38
_exptl_crystal_size_min 0.27
_refine_diff_density_max 2.868
_refine_diff_density_min -3.512
_refine_diff_density_rms 0.206
_refine_ls_extinction_coef 0.007(4)
_refine_ls_extinction_expression Fc^*^=kFc[1+0.001xFc^2^\l^3^/sin(2\q)]^-1/4^
_refine_ls_extinction_method SHELXL
_refine_ls_goodness_of_fit_ref 1.162
_refine_ls_hydrogen_treatment constr
_refine_ls_matrix_type full
_refine_ls_number_parameters 381
_refine_ls_number_reflns 5273
_refine_ls_number_restraints 0
_refine_ls_restrained_S_all 1.162
_refine_ls_R_factor_all 0.1349
_refine_ls_R_factor_gt 0.0977
_refine_ls_shift/su_max 0.034
_refine_ls_shift/su_mean 0.001
_refine_ls_structure_factor_coef Fsqd
_refine_ls_weighting_details 'calc w=1/[\s^2^(Fo^2^)+(0.1744P)^2^+7.9686P] where P=(Fo^2^+2Fc^2^)/3'
_refine_ls_weighting_scheme calc
_refine_ls_wR_factor_gt 0.2666
_refine_ls_wR_factor_ref 0.3360
_reflns_number_gt 3903
_reflns_number_total 5273
_reflns_threshold_expression >2sigma(I)
_cod_data_source_file c2nj40399d.txt
_cod_data_source_block 4
_cod_depositor_comments
;
The following automatic conversions were performed:

'_symmetry_cell_setting' value 'Triclinic' changed to 'triclinic'
according to /home/saulius/struct/CIF-dictionaries/cif_core.dic
dictionary named 'cif_core.dic' version 2.4.2 from 2011-04-26.

Automatic conversion script
Id: cif_fix_values 1891 2012-01-12 08:04:46Z andrius 
;
_cod_original_sg_symbol_H-M P-1
_cod_original_formula_sum 'C28 H24.50 Ag N8 O2 S0.50'
_cod_database_code 7052947

loop_
_symmetry_equiv_pos_as_xyz
'x, y, z'
'-x, -y, -z'

loop_
_atom_site_label
_atom_site_type_symbol
_atom_site_fract_x
_atom_site_fract_y
_atom_site_fract_z
_atom_site_U_iso_or_equiv
_atom_site_adp_type
_atom_site_occupancy
_atom_site_symmetry_multiplicity
_atom_site_calc_flag
_atom_site_refinement_flags
Ag Ag 0.27324(7) 0.66408(7) 0.34288(6) 0.0551(4) Uani 1 1 d .
S S -0.5000 0.0000 0.0000 0.0714(13) Uani 1 2 d S
O1 O -0.6587(15) -0.0674(13) -0.0781(11) 0.058(4) Uani 0.50 1 d P
H1A H -0.7096 -0.0149 -0.1022 0.070 Uiso 0.50 1 calc PR
O2 O -0.5214(18) -0.0624(16) 0.0827(9) 0.060(4) Uani 0.50 1 d P
O3 O -0.3834(19) -0.053(3) -0.0378(12) 0.091(7) Uani 0.50 1 d P
O4 O -0.532(2) 0.1146(18) 0.0157(18) 0.093(7) Uani 0.50 1 d P
N1 N 0.0426(8) 0.7174(8) 0.2658(7) 0.056(2) Uani 1 1 d .
N2 N -0.3252(9) 0.3189(8) 0.0786(6) 0.052(2) Uani 1 1 d .
H2B H -0.3218 0.2416 0.0801 0.063 Uiso 1 1 calc R
N3 N -0.1450(11) 0.5788(10) -0.1135(8) 0.068(3) Uani 1 1 d .
N4 N -0.5400(10) 0.6414(10) 0.2568(7) 0.062(3) Uani 1 1 d .
N5 N 0.2774(10) 0.5215(9) 0.4406(8) 0.070(3) Uani 1 1 d .
N6 N 0.3306(10) 0.0591(9) 0.2228(7) 0.060(2) Uani 1 1 d .
H6A H 0.3522 0.0164 0.1721 0.071 Uiso 1 1 calc R
N7 N -0.1128(14) 0.2553(16) 0.2924(12) 0.116(6) Uani 1 1 d .
N8 N 0.6087(11) 0.1569(9) 0.5465(7) 0.064(3) Uani 1 1 d .
C1 C 0.0223(10) 0.8340(10) 0.2696(9) 0.059(3) Uani 1 1 d .
H1B H 0.0950 0.8894 0.3120 0.071 Uiso 1 1 calc R
C2 C -0.1024(11) 0.8794(9) 0.2136(10) 0.061(3) Uani 1 1 d .
H2C H -0.1127 0.9635 0.2177 0.073 Uiso 1 1 calc R
C3 C -0.2105(11) 0.7976(9) 0.1517(9) 0.056(3) Uani 1 1 d .
H3A H -0.2947 0.8256 0.1125 0.068 Uiso 1 1 calc R
C4 C -0.1932(8) 0.6747(8) 0.1484(7) 0.040(2) Uani 1 1 d .
C5 C -0.0640(8) 0.6375(8) 0.2057(6) 0.042(2) Uani 1 1 d .
H5A H -0.0502 0.5540 0.2027 0.050 Uiso 1 1 calc R
C6 C -0.3151(8) 0.5814(8) 0.0848(7) 0.044(2) Uani 1 1 d .
H6B H -0.3923 0.6260 0.0467 0.053 Uiso 1 1 calc R
C7 C -0.2525(8) 0.4876(9) 0.0146(6) 0.043(2) Uani 1 1 d .
C8 C -0.2598(9) 0.3678(9) 0.0139(7) 0.047(2) Uani 1 1 d .
C9 C -0.3966(9) 0.3916(9) 0.1413(7) 0.048(2) Uani 1 1 d .
C10 C -0.3955(8) 0.5117(9) 0.1454(7) 0.047(2) Uani 1 1 d .
C11 C -0.1908(10) 0.5371(9) -0.0568(8) 0.053(3) Uani 1 1 d .
C12 C -0.1976(12) 0.2756(10) -0.0547(8) 0.054(2) Uani 1 1 d .
H12A H -0.2594 0.2002 -0.0680 0.081 Uiso 1 1 calc R
H12B H -0.0936 0.2612 -0.0261 0.081 Uiso 1 1 calc R
H12C H -0.1998 0.3063 -0.1140 0.081 Uiso 1 1 calc R
C13 C -0.4739(12) 0.3224(11) 0.2019(9) 0.063(3) Uani 1 1 d .
H13A H -0.5439 0.3739 0.2300 0.094 Uiso 1 1 calc R
H13B H -0.3978 0.2983 0.2525 0.094 Uiso 1 1 calc R
H13C H -0.5294 0.2507 0.1620 0.094 Uiso 1 1 calc R
C14 C -0.4753(9) 0.5833(9) 0.2076(8) 0.049(2) Uani 1 1 d .
C15 C 0.2469(13) 0.5483(10) 0.5279(7) 0.057(3) Uani 1 1 d .
H15A H 0.2431 0.6302 0.5544 0.068 Uiso 1 1 calc R
C16 C 0.2209(16) 0.4610(12) 0.5801(9) 0.074(4) Uani 1 1 d .
H16A H 0.2029 0.4837 0.6421 0.089 Uiso 1 1 calc R
C17 C 0.2211(14) 0.3369(12) 0.5409(9) 0.068(3) Uani 1 1 d .
H17A H 0.2005 0.2758 0.5749 0.081 Uiso 1 1 calc R
C18 C 0.2529(10) 0.3084(9) 0.4503(7) 0.048(2) Uani 1 1 d .
C19 C 0.2788(11) 0.4036(9) 0.4030(8) 0.053(2) Uani 1 1 d .
H19A H 0.2983 0.3842 0.3411 0.063 Uiso 1 1 calc R
C20 C 0.2462(10) 0.1756(9) 0.3985(7) 0.048(2) Uani 1 1 d .
H20A H 0.1992 0.1227 0.4346 0.058 Uiso 1 1 calc R
C21 C 0.1472(10) 0.1636(10) 0.2961(8) 0.054(3) Uani 1 1 d .
C22 C 0.1907(11) 0.1107(10) 0.2158(8) 0.055(3) Uani 1 1 d .
C23 C 0.4355(11) 0.0736(9) 0.3076(8) 0.052(2) Uani 1 1 d .
C24 C 0.4032(10) 0.1309(8) 0.3899(7) 0.044(2) Uani 1 1 d .
C25 C 0.0016(13) 0.2141(12) 0.2905(10) 0.072(4) Uani 1 1 d .
C26 C 0.0971(17) 0.1017(14) 0.1156(9) 0.080(4) Uani 1 1 d .
H26A H 0.0050 0.1448 0.1174 0.120 Uiso 1 1 calc R
H26B H 0.0704 0.0171 0.0882 0.120 Uiso 1 1 calc R
H26C H 0.1555 0.1375 0.0766 0.120 Uiso 1 1 calc R
C27 C 0.5857(14) 0.0170(12) 0.3013(10) 0.070(3) Uani 1 1 d .
H27A H 0.6624 0.0510 0.3576 0.105 Uiso 1 1 calc R
H27B H 0.6170 0.0340 0.2443 0.105 Uiso 1 1 calc R
H27C H 0.5735 -0.0701 0.2981 0.105 Uiso 1 1 calc R
C28 C 0.5176(11) 0.1441(9) 0.4766(8) 0.052(2) Uani 1 1 d .

loop_
_atom_site_aniso_label
_atom_site_aniso_U_11
_atom_site_aniso_U_22
_atom_site_aniso_U_33
_atom_site_aniso_U_23
_atom_site_aniso_U_13
_atom_site_aniso_U_12
Ag 0.0383(5) 0.0606(6) 0.0580(6) -0.0090(4) 0.0054(3) 0.0034(3)
S 0.082(3) 0.088(3) 0.051(2) 0.009(2) 0.0271(19) 0.048(2)
O1 0.043(7) 0.049(8) 0.067(9) -0.018(7) -0.005(6) -0.001(5)
O2 0.068(9) 0.087(11) 0.036(6) 0.037(7) 0.012(6) 0.034(8)
O3 0.046(9) 0.18(2) 0.045(8) -0.008(11) 0.017(7) 0.009(11)
O4 0.073(12) 0.067(12) 0.111(16) -0.012(11) -0.020(12) -0.013(9)
N1 0.026(3) 0.061(5) 0.065(5) -0.025(4) 0.005(3) -0.001(3)
N2 0.042(4) 0.046(4) 0.065(5) -0.012(4) 0.020(4) 0.002(3)
N3 0.060(5) 0.072(6) 0.083(7) 0.008(5) 0.042(5) 0.001(4)
N4 0.049(4) 0.077(6) 0.059(5) -0.012(5) 0.025(4) 0.005(4)
N5 0.050(5) 0.064(6) 0.079(6) -0.036(5) 0.015(4) 0.000(4)
N6 0.057(5) 0.061(5) 0.056(5) -0.017(4) 0.024(4) -0.003(4)
N7 0.059(7) 0.130(12) 0.124(12) -0.044(10) -0.011(7) 0.030(7)
N8 0.067(5) 0.050(5) 0.060(5) -0.011(4) -0.007(5) -0.004(4)
C1 0.036(4) 0.049(5) 0.080(7) -0.025(5) 0.011(4) -0.009(4)
C2 0.047(5) 0.031(4) 0.098(8) 0.000(5) 0.009(5) 0.003(4)
C3 0.038(4) 0.045(5) 0.080(7) -0.004(5) 0.008(4) 0.006(4)
C4 0.022(3) 0.045(5) 0.050(5) -0.011(4) 0.012(3) 0.000(3)
C5 0.027(4) 0.041(4) 0.050(5) -0.014(4) 0.011(3) -0.003(3)
C6 0.022(3) 0.047(5) 0.052(5) -0.013(4) -0.001(3) 0.006(3)
C7 0.024(3) 0.053(5) 0.043(4) -0.013(4) 0.005(3) 0.000(3)
C8 0.027(4) 0.055(5) 0.050(5) -0.018(4) 0.009(3) 0.000(3)
C9 0.026(4) 0.058(6) 0.053(5) -0.011(4) 0.009(3) -0.004(3)
C10 0.023(3) 0.057(5) 0.052(5) -0.018(4) 0.010(3) -0.003(3)
C11 0.030(4) 0.053(5) 0.067(6) -0.018(5) 0.011(4) 0.001(4)
C12 0.058(5) 0.050(5) 0.055(5) -0.005(4) 0.025(4) 0.008(4)
C13 0.047(5) 0.065(7) 0.074(7) -0.005(6) 0.021(5) -0.003(4)
C14 0.031(4) 0.053(5) 0.059(5) -0.008(4) 0.013(4) -0.006(3)
C15 0.077(7) 0.044(5) 0.045(5) -0.007(4) 0.011(5) 0.011(5)
C16 0.098(9) 0.070(8) 0.047(6) -0.017(6) 0.019(6) 0.017(6)
C17 0.074(7) 0.067(7) 0.053(6) -0.014(5) 0.012(5) 0.006(5)
C18 0.035(4) 0.054(5) 0.047(5) -0.013(4) 0.004(4) 0.006(4)
C19 0.056(5) 0.050(5) 0.050(5) -0.012(4) 0.023(4) 0.000(4)
C20 0.041(4) 0.048(5) 0.052(5) -0.010(4) 0.015(4) 0.003(4)
C21 0.037(4) 0.050(5) 0.062(6) -0.017(5) 0.002(4) -0.003(4)
C22 0.047(5) 0.049(5) 0.060(6) -0.010(5) 0.003(4) -0.010(4)
C23 0.045(5) 0.049(5) 0.059(6) -0.010(4) 0.019(4) -0.003(4)
C24 0.038(4) 0.038(4) 0.050(5) -0.008(4) 0.006(4) 0.003(3)
C25 0.053(6) 0.070(7) 0.074(8) -0.020(6) -0.008(5) 0.006(5)
C26 0.091(9) 0.082(9) 0.049(6) -0.006(6) -0.008(6) -0.020(7)
C27 0.063(6) 0.066(7) 0.081(8) -0.005(6) 0.029(6) 0.017(5)
C28 0.048(5) 0.038(5) 0.064(6) -0.011(4) 0.014(5) -0.001(4)

loop_
_atom_type_symbol
_atom_type_description
_atom_type_scat_dispersion_real
_atom_type_scat_dispersion_imag
_atom_type_scat_source
C C 0.0033 0.0016 'International Tables Vol C Tables 4.2.6.8 and 6.1.1.4'
H H 0.0000 0.0000 'International Tables Vol C Tables 4.2.6.8 and 6.1.1.4'
N N 0.0061 0.0033 'International Tables Vol C Tables 4.2.6.8 and 6.1.1.4'
O O 0.0106 0.0060 'International Tables Vol C Tables 4.2.6.8 and 6.1.1.4'
S S 0.1246 0.1234 'International Tables Vol C Tables 4.2.6.8 and 6.1.1.4'
Ag Ag -0.8971 1.1015 'International Tables Vol C Tables 4.2.6.8 and 6.1.1.4'

loop_
_geom_angle_atom_site_label_1
_geom_angle_atom_site_label_2
_geom_angle_atom_site_label_3
_geom_angle
_geom_angle_site_symmetry_1
_geom_angle_site_symmetry_3
N1 Ag N4 116.8(4) . 1_655
N1 Ag N5 118.3(3) . .
N4 Ag N5 112.2(4) 1_655 .
N1 Ag N8 106.6(3) . 2_666
N4 Ag N8 96.2(4) 1_655 2_666
N5 Ag N8 102.7(3) . 2_666
O4 S O4 179.999(2) 2_455 .
O4 S O3 49.9(15) 2_455 .
O4 S O3 130.1(15) . .
O4 S O3 130.1(15) 2_455 2_455
O4 S O3 49.9(15) . 2_455
O3 S O3 179.999(2) . 2_455
O4 S O2 69.4(14) 2_455 .
O4 S O2 110.6(14) . .
O3 S O2 108.3(12) . .
O3 S O2 71.7(12) 2_455 .
O4 S O2 110.6(14) 2_455 2_455
O4 S O2 69.4(14) . 2_455
O3 S O2 71.7(12) . 2_455
O3 S O2 108.3(12) 2_455 2_455
O2 S O2 180.0(5) . 2_455
O4 S O1 76.8(9) 2_455 .
O4 S O1 103.2(9) . .
O3 S O1 102.9(9) . .
O3 S O1 77.1(9) 2_455 .
O2 S O1 95.5(9) . .
O2 S O1 84.5(9) 2_455 .
O4 S O1 103.2(9) 2_455 2_455
O4 S O1 76.8(9) . 2_455
O3 S O1 77.1(9) . 2_455
O3 S O1 102.9(9) 2_455 2_455
O2 S O1 84.5(9) . 2_455
O2 S O1 95.5(9) 2_455 2_455
O1 S O1 180.0(6) . 2_455
S O1 H1A 109.5 . .
S O2 O4 49.3(9) . 2_455
S O2 O3 50.4(7) . 2_455
O4 O2 O3 94.6(12) 2_455 2_455
O4 O3 S 62.0(13) 2_455 .
O4 O3 O2 108.7(18) 2_455 2_455
S O3 O2 57.9(10) . 2_455
O3 O4 S 68.2(17) 2_455 .
O3 O4 O2 115.8(18) 2_455 2_455
S O4 O2 61.3(11) . 2_455
C1 N1 C5 118.3(9) . .
C1 N1 Ag 117.0(6) . .
C5 N1 Ag 123.9(7) . .
C8 N2 C9 120.8(9) . .
C8 N2 H2B 119.6 . .
C9 N2 H2B 119.6 . .
C14 N4 Ag 151.5(9) . 1_455
C15 N5 C19 117.7(12) . .
C15 N5 Ag 121.8(8) . .
C19 N5 Ag 119.0(8) . .
C23 N6 C22 121.7(8) . .
C23 N6 H6A 119.2 . .
C22 N6 H6A 119.2 . .
C28 N8 Ag 132.5(9) . 2_666
N1 C1 C2 123.1(8) . .
N1 C1 H1B 118.5 . .
C2 C1 H1B 118.5 . .
C3 C2 C1 118.5(9) . .
C3 C2 H2C 120.8 . .
C1 C2 H2C 120.8 . .
C4 C3 C2 119.3(10) . .
C4 C3 H3A 120.3 . .
C2 C3 H3A 120.3 . .
C3 C4 C5 118.3(8) . .
C3 C4 C6 120.8(8) . .
C5 C4 C6 120.9(8) . .
N1 C5 C4 122.5(9) . .
N1 C5 H5A 118.8 . .
C4 C5 H5A 118.8 . .
C10 C6 C4 111.4(8) . .
C10 C6 C7 107.8(8) . .
C4 C6 C7 113.7(6) . .
C10 C6 H6B 107.9 . .
C4 C6 H6B 107.9 . .
C7 C6 H6B 107.9 . .
C8 C7 C11 120.5(8) . .
C8 C7 C6 124.3(9) . .
C11 C7 C6 115.0(9) . .
C7 C8 N2 121.1(7) . .
C7 C8 C12 124.4(10) . .
N2 C8 C12 114.5(9) . .
C10 C9 N2 121.3(10) . .
C10 C9 C13 124.5(8) . .
N2 C9 C13 114.2(9) . .
C9 C10 C14 120.0(10) . .
C9 C10 C6 124.3(7) . .
C14 C10 C6 115.7(9) . .
N3 C11 C7 178.0(11) . .
C8 C12 H12A 109.5 . .
C8 C12 H12B 109.5 . .
H12A C12 H12B 109.5 . .
C8 C12 H12C 109.5 . .
H12A C12 H12C 109.5 . .
H12B C12 H12C 109.5 . .
C9 C13 H13A 109.5 . .
C9 C13 H13B 109.5 . .
H13A C13 H13B 109.5 . .
C9 C13 H13C 109.5 . .
H13A C13 H13C 109.5 . .
H13B C13 H13C 109.5 . .
N4 C14 C10 179.3(14) . .
N5 C15 C16 122.6(10) . .
N5 C15 H15A 118.7 . .
C16 C15 H15A 118.7 . .
C15 C16 C17 120.0(11) . .
C15 C16 H16A 120.0 . .
C17 C16 H16A 120.0 . .
C18 C17 C16 117.7(13) . .
C18 C17 H17A 121.2 . .
C16 C17 H17A 121.2 . .
C17 C18 C19 118.1(9) . .
C17 C18 C20 121.6(11) . .
C19 C18 C20 120.0(9) . .
N5 C19 C18 123.8(10) . .
N5 C19 H19A 118.1 . .
C18 C19 H19A 118.1 . .
C24 C20 C21 107.7(7) . .
C24 C20 C18 112.9(7) . .
C21 C20 C18 109.8(9) . .
C24 C20 H20A 108.7 . .
C21 C20 H20A 108.7 . .
C18 C20 H20A 108.7 . .
C22 C21 C25 120.6(10) . .
C22 C21 C20 124.5(9) . .
C25 C21 C20 114.9(9) . .
C21 C22 N6 119.8(10) . .
C21 C22 C26 124.9(11) . .
N6 C22 C26 115.3(10) . .
C24 C23 N6 121.4(9) . .
C24 C23 C27 123.7(10) . .
N6 C23 C27 114.8(9) . .
C23 C24 C28 119.1(8) . .
C23 C24 C20 123.8(8) . .
C28 C24 C20 116.9(8) . .
N7 C25 C21 175.6(16) . .
C22 C26 H26A 109.5 . .
C22 C26 H26B 109.5 . .
H26A C26 H26B 109.5 . .
C22 C26 H26C 109.5 . .
H26A C26 H26C 109.5 . .
H26B C26 H26C 109.5 . .
C23 C27 H27A 109.5 . .
C23 C27 H27B 109.5 . .
H27A C27 H27B 109.5 . .
C23 C27 H27C 109.5 . .
H27A C27 H27C 109.5 . .
H27B C27 H27C 109.5 . .
N8 C28 C24 178.8(10) . .

loop_
_geom_bond_atom_site_label_1
_geom_bond_atom_site_label_2
_geom_bond_distance
_geom_bond_site_symmetry_2
Ag N1 2.261(8) .
Ag N4 2.263(8) 1_655
Ag N5 2.266(14) .
Ag N8 2.400(8) 2_666
S O4 1.30(2) 2_455
S O4 1.30(2) .
S O3 1.369(17) .
S O3 1.369(17) 2_455
S O2 1.504(14) .
S O2 1.504(14) 2_455
S O1 1.685(12) .
S O1 1.685(12) 2_455
O1 H1A 0.8200 .
O2 O4 1.61(3) 2_455
O2 O3 1.69(3) 2_455
O3 O4 1.13(3) 2_455
O3 O2 1.69(3) 2_455
O4 O3 1.13(3) 2_455
O4 O2 1.61(3) 2_455
N1 C1 1.300(15) .
N1 C5 1.344(10) .
N2 C8 1.365(15) .
N2 C9 1.373(11) .
N2 H2B 0.8600 .
N3 C11 1.133(16) .
N4 C14 1.131(12) .
N4 Ag 2.263(8) 1_455
N5 C15 1.323(15) .
N5 C19 1.331(13) .
N6 C23 1.354(14) .
N6 C22 1.374(14) .
N6 H6A 0.8600 .
N7 C25 1.129(16) .
N8 C28 1.138(14) .
N8 Ag 2.400(8) 2_666
C1 C2 1.384(17) .
C1 H1B 0.9300 .
C2 C3 1.373(14) .
C2 H2C 0.9300 .
C3 C4 1.367(14) .
C3 H3A 0.9300 .
C4 C5 1.380(13) .
C4 C6 1.522(10) .
C5 H5A 0.9300 .
C6 C10 1.519(15) .
C6 C7 1.524(10) .
C6 H6B 0.9800 .
C7 C8 1.324(15) .
C7 C11 1.431(16) .
C8 C12 1.497(11) .
C9 C10 1.321(15) .
C9 C13 1.500(17) .
C10 C14 1.410(12) .
C12 H12A 0.9600 .
C12 H12B 0.9600 .
C12 H12C 0.9600 .
C13 H13A 0.9600 .
C13 H13B 0.9600 .
C13 H13C 0.9600 .
C15 C16 1.356(19) .
C15 H15A 0.9300 .
C16 C17 1.399(17) .
C16 H16A 0.9300 .
C17 C18 1.373(15) .
C17 H17A 0.9300 .
C18 C19 1.380(17) .
C18 C20 1.531(12) .
C19 H19A 0.9300 .
C20 C24 1.516(12) .
C20 C21 1.531(14) .
C20 H20A 0.9800 .
C21 C22 1.339(15) .
C21 C25 1.416(15) .
C22 C26 1.490(16) .
C23 C24 1.335(13) .
C23 C27 1.503(14) .
C24 C28 1.419(14) .
C26 H26A 0.9600 .
C26 H26B 0.9600 .
C26 H26C 0.9600 .
C27 H27A 0.9600 .
C27 H27B 0.9600 .
C27 H27C 0.9600 .
